data_8105944
loop_
_publ_author_name
'Alotaibi, Mohammad Hayal'
'Abdel-Wahab, Bakr F.'
'Aldosari, Obaid Fahad'
'Hegazy, Amany S.'
'Kariuki, Benson M.'
'El-Hiti, Gamal A.'

_publ_section_title
;
 The crystal structure of
 N-(7-(4-fluorobenzylidene)-3-(4-fluorophenyl)-3,3a,4,5,6,7-hexahydro-2H-indazole-2-carbonothioyl)benzamide,
 C28H23F2N3OS
;
_journal_issue 5
_journal_name_full 'Zeitschrift f\"ur Kristallographie - New Crystal Structures'
_journal_page_first 1083
_journal_page_last 1085
_journal_paper_doi 10.1515/ncrs-2019-0281
_journal_volume 234
_journal_year 2019
_chemical_formula_moiety 'C28 H23 F2 N3 O S'
_chemical_formula_sum 'C28 H23 F2 N3 O S'
_chemical_formula_weight 487.55
_space_group_crystal_system monoclinic
_space_group_IT_number 15
_space_group_name_Hall '-I 2ya'
_space_group_name_H-M_alt 'I 1 2/a 1'
_atom_sites_solution_hydrogens geom
_cell_angle_alpha 90
_cell_angle_beta 105.317(5)
_cell_angle_gamma 90
_cell_formula_units_Z 8
_cell_length_a 20.3481(8)
_cell_length_b 10.2647(4)
_cell_length_c 23.6975(11)
_cell_measurement_reflns_used 9952
_cell_measurement_temperature 296(2)
_cell_measurement_theta_max 27.5780
_cell_measurement_theta_min 3.0590
_cell_volume 4773.8(4)
_computing_cell_refinement 'CrysAlis PRO [1]'
_computing_data_collection 'CrysAlis PRO [1]'
_computing_data_reduction 'CrysAlis PRO [1]'
_computing_molecular_graphics 'WinGX and ORTEP-3[4]'
_computing_publication_material 'WinGX and ORTEP-3[4]'
_computing_structure_refinement 'SHELXL [3]'
_computing_structure_solution 'SHELXS [2]'
_diffrn_ambient_temperature 296(2)
_diffrn_measured_fraction_theta_full 0.998
_diffrn_measured_fraction_theta_max 0.928
_diffrn_measurement_device_type 'SuperNova, Dual, Cu at zero, Atlas'
_diffrn_measurement_method '\w scans'
_diffrn_radiation_type MoK\a
_diffrn_radiation_wavelength 0.71073
_diffrn_reflns_av_R_equivalents 0.0321
_diffrn_reflns_av_unetI/netI 0.0223
_diffrn_reflns_Laue_measured_fraction_full 0.998
_diffrn_reflns_Laue_measured_fraction_max 0.928
_diffrn_reflns_limit_h_max 28
_diffrn_reflns_limit_h_min -28
_diffrn_reflns_limit_k_max 14
_diffrn_reflns_limit_k_min -12
_diffrn_reflns_limit_l_max 32
_diffrn_reflns_limit_l_min -32
_diffrn_reflns_number 39559
_diffrn_reflns_point_group_measured_fraction_full 0.998
_diffrn_reflns_point_group_measured_fraction_max 0.928
_diffrn_reflns_theta_full 25.242
_diffrn_reflns_theta_max 29.666
_diffrn_reflns_theta_min 3.028
_diffrn_standards_decay_% 0
_diffrn_standards_interval_count 0
_diffrn_standards_interval_time 0
_diffrn_standards_number 0
_exptl_absorpt_coefficient_mu 0.178
_exptl_absorpt_correction_T_max 1.00000
_exptl_absorpt_correction_T_min 0.76401
_exptl_absorpt_correction_type multi-scan
_exptl_absorpt_process_details
;
CrysAlisPro 1.171.38.43f (Rigaku Oxford Diffraction, 2015)
Empirical absorption correction using spherical harmonics,
 implemented in SCALE3 ABSPACK scaling algorithm.
;
_exptl_crystal_colour colourless
_exptl_crystal_density_diffrn 1.357
_exptl_crystal_description block
_exptl_crystal_F_000 2032
_exptl_crystal_size_max 0.266
_exptl_crystal_size_mid 0.259
_exptl_crystal_size_min 0.120
_refine_diff_density_max 0.176
_refine_diff_density_min -0.213
_refine_diff_density_rms 0.036
_refine_ls_extinction_coef 0.00082(18)
_refine_ls_extinction_expression Fc^*^=kFc[1+0.001xFc^2^\l^3^/sin(2\q)]^-1/4^
_refine_ls_extinction_method 'SHELXL-2018/1 (Sheldrick 2018)'
_refine_ls_goodness_of_fit_ref 1.027
_refine_ls_hydrogen_treatment constr
_refine_ls_matrix_type full
_refine_ls_number_parameters 360
_refine_ls_number_reflns 6270
_refine_ls_number_restraints 264
_refine_ls_restrained_S_all 1.017
_refine_ls_R_factor_all 0.0908
_refine_ls_R_factor_gt 0.0489
_refine_ls_shift/su_max 0.000
_refine_ls_shift/su_mean 0.000
_refine_ls_structure_factor_coef Fsqd
_refine_ls_weighting_details 'w=1/[\s^2^(Fo^2^)+(0.0594P)^2^+2.3944P] where P=(Fo^2^+2Fc^2^)/3'
_refine_ls_weighting_scheme calc
_refine_ls_wR_factor_gt 0.1256
_refine_ls_wR_factor_ref 0.1543
_reflns_Friedel_coverage 0.000
_reflns_Friedel_fraction_full .
_reflns_Friedel_fraction_max .
_reflns_number_gt 3722
_reflns_number_total 6270
_reflns_threshold_expression 'I > 2\s(I)'
_cod_data_source_file suppl_ncrs-2019-0281_suppl.cif
_cod_data_source_block bmk1742
_cod_original_sg_symbol_H-M 'I 2/a'
_cod_database_code 8105944
_shelx_space_group_comment
;
The symmetry employed for this shelxl refinement is uniquely defined
by the following loop, which should always be used as a source of
symmetry information in preference to the above space-group names.
They are only intended as comments.
;
_shelx_estimated_absorpt_t_min 0.954
_shelx_estimated_absorpt_t_max 0.979
_publcif_funding_html
;
<span class="funder">
<span class="fundref-name" data-id="">Deanship of Scientific Research
 at Majmaah University</span>
<span class="fundref-subname" data-id=""></span>
<span class="fundref-grant"></span>.
</span>
;

loop_
_space_group_symop_operation_xyz
'x, y, z'
'-x+1/2, y, -z'
'x+1/2, y+1/2, z+1/2'
'-x+1, y+1/2, -z+1/2'
'-x, -y, -z'
'x-1/2, -y, z'
'-x+1/2, -y+1/2, -z+1/2'
'x, -y+1/2, z+1/2'

loop_
_atom_site_label
_atom_site_type_symbol
_atom_site_fract_x
_atom_site_fract_y
_atom_site_fract_z
_atom_site_U_iso_or_equiv
_atom_site_adp_type
_atom_site_occupancy
_atom_site_site_symmetry_order
_atom_site_calc_flag
_atom_site_refinement_flags_posn
_atom_site_refinement_flags_adp
_atom_site_refinement_flags_occupancy
_atom_site_disorder_assembly
_atom_site_disorder_group
C1 C 0.29286(13) -0.5248(3) 0.24724(15) 0.1024(9) Uani 1 1 d . . . . .
C2 C 0.30439(13) -0.3979(3) 0.25847(12) 0.0997(8) Uani 1 1 d . . . . .
H2 H 0.303263 -0.362985 0.294425 0.120 Uiso 1 1 calc R U . . .
C3 C 0.31807(12) -0.3193(3) 0.21515(11) 0.0848(6) Uani 1 1 d . . . . .
H3 H 0.326086 -0.230924 0.222449 0.102 Uiso 1 1 calc R U . . .
C4 C 0.32004(10) -0.3690(2) 0.16194(10) 0.0709(5) Uani 1 1 d . . . . .
C5 C 0.30884(14) -0.5001(2) 0.15249(13) 0.0966(8) Uani 1 1 d . . . . .
H5 H 0.310596 -0.536500 0.116986 0.116 Uiso 1 1 calc R U . . .
C6 C 0.29482(16) -0.5791(3) 0.19591(17) 0.1128(10) Uani 1 1 d . . . . .
H6 H 0.286958 -0.667787 0.189478 0.135 Uiso 1 1 calc R U . . .
C7 C 0.33851(10) -0.28349(19) 0.11630(9) 0.0673(5) Uani 1 1 d . . . . .
H7 H 0.334939 -0.333695 0.080434 0.081 Uiso 1 1 calc R U . . .
C8 C 0.41031(9) -0.2236(2) 0.13749(9) 0.0687(5) Uani 1 1 d . . . . .
H8 H 0.426561 -0.237276 0.179833 0.082 Uiso 1 1 calc R U . . .
C9 C 0.39820(9) -0.08113(19) 0.12669(9) 0.0656(5) Uani 1 1 d . . . . .
C10 C 0.45453(9) 0.0119(2) 0.13546(9) 0.0672(5) Uani 1 1 d . . . . .
C11 C 0.52028(10) -0.0441(2) 0.12734(11) 0.0796(6) Uani 1 1 d . . . . .
H11A H 0.558128 0.000816 0.153653 0.095 Uiso 1 1 calc R U . . .
H11B H 0.522371 -0.025831 0.087694 0.095 Uiso 1 1 calc R U . . .
C12 C 0.52988(10) -0.1910(2) 0.13815(11) 0.0801(6) Uani 1 1 d . . . . .
H12A H 0.566937 -0.221034 0.122779 0.096 Uiso 1 1 calc R U . . .
H12B H 0.542544 -0.207232 0.179959 0.096 Uiso 1 1 calc R U . . .
C13 C 0.46581(10) -0.2688(2) 0.10973(10) 0.0767(6) Uani 1 1 d . . . . .
H13A H 0.452123 -0.253247 0.067875 0.092 Uiso 1 1 calc R U . . .
H13B H 0.474220 -0.361245 0.116397 0.092 Uiso 1 1 calc R U . . .
C14 C 0.22965(9) -0.16202(18) 0.07109(9) 0.0630(5) Uani 1 1 d . . . . .
C15 C 0.14029(8) 0.00507(18) 0.03167(9) 0.0616(5) Uani 1 1 d . . . . .
C16 C 0.1329(3) 0.1480(3) 0.0181(3) 0.061(2) Uani 0.521(5) 1 d DG U P A 1
C17 C 0.0671(2) 0.1981(6) 0.0045(4) 0.064(2) Uani 0.521(5) 1 d DG U P A 1
H17 H 0.030541 0.143861 0.004547 0.076 Uiso 0.521(5) 1 calc R U P A 1
C18 C 0.05606(16) 0.3294(6) -0.0090(3) 0.081(4) Uani 0.521(5) 1 d DG U P A 1
H18 H 0.012057 0.362997 -0.018094 0.097 Uiso 0.521(5) 1 calc R U P A 1
C19 C 0.1107(2) 0.4106(4) -0.0090(2) 0.0849(16) Uani 0.521(5) 1 d DG U P A 1
H19 H 0.103339 0.498396 -0.018125 0.102 Uiso 0.521(5) 1 calc R U P A 1
C20 C 0.17651(17) 0.3604(3) 0.0045(2) 0.0951(17) Uani 0.521(5) 1 d DG U P A 1
H20 H 0.213106 0.414661 0.004487 0.114 Uiso 0.521(5) 1 calc R U P A 1
C21 C 0.18759(17) 0.2291(3) 0.0181(2) 0.0785(14) Uani 0.521(5) 1 d DG U P A 1
H21 H 0.231592 0.195525 0.027129 0.094 Uiso 0.521(5) 1 calc R U P A 1
C16A C 0.1313(3) 0.1489(5) 0.0294(4) 0.0619(19) Uani 0.479(5) 1 d D U P A 2
C17A C 0.0700(3) 0.1954(8) -0.0060(5) 0.067(2) Uani 0.479(5) 1 d D U P A 2
H17A H 0.038356 0.137217 -0.027968 0.080 Uiso 0.479(5) 1 calc R U P A 2
C18A C 0.0557(3) 0.3266(8) -0.0090(4) 0.081(4) Uani 0.479(5) 1 d D U P A 2
H18A H 0.014729 0.356630 -0.033024 0.097 Uiso 0.479(5) 1 calc R U P A 2
C19A C 0.1018(3) 0.4130(5) 0.0235(3) 0.0840(17) Uani 0.479(5) 1 d D U P A 2
H19A H 0.091479 0.501391 0.022123 0.101 Uiso 0.479(5) 1 calc R U P A 2
C20A C 0.1631(2) 0.3696(4) 0.0580(3) 0.0930(19) Uani 0.479(5) 1 d D U P A 2
H20A H 0.194948 0.428809 0.078834 0.112 Uiso 0.479(5) 1 calc R U P A 2
C21A C 0.1774(2) 0.2374(4) 0.0616(3) 0.0762(15) Uani 0.479(5) 1 d D U P A 2
H21A H 0.218433 0.208039 0.085959 0.091 Uiso 0.479(5) 1 calc R U P A 2
C22 C 0.44478(10) 0.1351(2) 0.15006(9) 0.0687(5) Uani 1 1 d . . . . .
H22 H 0.400694 0.153165 0.152123 0.082 Uiso 1 1 calc R U . . .
C23 C 0.49145(10) 0.2462(2) 0.16333(8) 0.0669(5) Uani 1 1 d . . . . .
C24 C 0.47536(12) 0.3456(2) 0.19732(9) 0.0787(6) Uani 1 1 d . . . . .
H24 H 0.435538 0.339254 0.209383 0.094 Uiso 1 1 calc R U . . .
C25 C 0.51670(14) 0.4534(2) 0.21371(11) 0.0895(7) Uani 1 1 d . . . . .
H25 H 0.505255 0.518707 0.236592 0.107 Uiso 1 1 calc R U . . .
C26 C 0.57466(13) 0.4613(2) 0.19542(11) 0.0864(7) Uani 1 1 d . . . . .
C27 C 0.59160(11) 0.3698(2) 0.16056(11) 0.0842(6) Uani 1 1 d . . . . .
H27 H 0.630873 0.379194 0.147888 0.101 Uiso 1 1 calc R U . . .
C28 C 0.55015(10) 0.2624(2) 0.14399(10) 0.0762(6) Uani 1 1 d . . . . .
H28 H 0.561429 0.200044 0.119646 0.091 Uiso 1 1 calc R U . . .
N1 N 0.29616(7) -0.16351(15) 0.10253(7) 0.0657(4) Uani 1 1 d . . . . .
N2 N 0.33473(7) -0.04890(15) 0.10742(7) 0.0660(4) Uani 1 1 d . . . . .
N3 N 0.20597(7) -0.03631(15) 0.05803(7) 0.0664(4) Uani 1 1 d . . . . .
H3A H 0.236086 0.024224 0.067574 0.080 Uiso 1 1 calc R U . . .
O1 O 0.09265(7) -0.06788(14) 0.01683(8) 0.0878(5) Uani 1 1 d . . . . .
S1 S 0.18611(3) -0.29703(5) 0.05185(3) 0.0797(2) Uani 1 1 d . . . . .
F1 F 0.27951(10) -0.6031(2) 0.28933(9) 0.1500(8) Uani 1 1 d . . . . .
F2 F 0.61599(8) 0.56611(15) 0.21233(8) 0.1208(6) Uani 1 1 d . . . . .

loop_
_atom_site_aniso_label
_atom_site_aniso_U_11
_atom_site_aniso_U_22
_atom_site_aniso_U_33
_atom_site_aniso_U_23
_atom_site_aniso_U_13
_atom_site_aniso_U_12
C1 0.0765(15) 0.112(2) 0.119(2) 0.0465(19) 0.0272(15) 0.0016(15)
C2 0.0835(16) 0.123(2) 0.0925(17) 0.0206(16) 0.0224(13) -0.0080(16)
C3 0.0802(14) 0.0836(15) 0.0902(16) 0.0049(12) 0.0214(12) -0.0074(12)
C4 0.0552(10) 0.0627(12) 0.0932(15) 0.0123(10) 0.0167(10) 0.0056(9)
C5 0.1089(19) 0.0642(14) 0.124(2) 0.0126(14) 0.0441(16) 0.0071(13)
C6 0.120(2) 0.0670(16) 0.158(3) 0.0310(18) 0.048(2) 0.0006(15)
C7 0.0613(11) 0.0564(11) 0.0845(13) 0.0065(9) 0.0198(9) 0.0095(9)
C8 0.0568(10) 0.0648(12) 0.0850(13) 0.0123(10) 0.0194(9) 0.0095(9)
C9 0.0537(10) 0.0629(11) 0.0803(12) 0.0062(9) 0.0181(9) 0.0061(8)
C10 0.0501(9) 0.0684(12) 0.0814(13) 0.0092(10) 0.0144(9) 0.0038(9)
C11 0.0543(10) 0.0770(14) 0.1080(16) 0.0083(12) 0.0226(11) 0.0049(10)
C12 0.0585(11) 0.0816(15) 0.1028(16) 0.0138(12) 0.0260(11) 0.0162(10)
C13 0.0667(12) 0.0670(13) 0.0999(15) 0.0144(11) 0.0283(11) 0.0165(10)
C14 0.0562(10) 0.0548(10) 0.0791(12) 0.0044(9) 0.0198(9) 0.0018(8)
C15 0.0437(9) 0.0562(10) 0.0848(12) -0.0045(9) 0.0169(8) -0.0030(8)
C16 0.052(3) 0.052(3) 0.077(3) -0.005(2) 0.011(2) -0.004(3)
C17 0.049(3) 0.062(4) 0.078(4) -0.004(3) 0.014(2) 0.001(3)
C18 0.070(6) 0.065(5) 0.096(6) -0.002(5) 0.001(5) 0.016(5)
C19 0.087(3) 0.054(2) 0.100(4) 0.006(3) 0.000(3) 0.002(2)
C20 0.075(3) 0.061(2) 0.133(4) 0.013(3) 0.001(3) -0.018(2)
C21 0.052(2) 0.061(2) 0.115(4) 0.008(2) 0.008(2) -0.0054(17)
C16A 0.043(3) 0.055(4) 0.086(4) 0.003(3) 0.015(2) 0.000(3)
C17A 0.059(4) 0.061(4) 0.077(4) -0.012(3) 0.011(3) 0.003(3)
C18A 0.068(6) 0.069(6) 0.096(6) -0.004(6) 0.002(6) 0.013(6)
C19A 0.072(3) 0.054(3) 0.119(4) 0.008(3) 0.013(3) 0.006(2)
C20A 0.066(3) 0.051(2) 0.148(5) -0.007(3) 0.003(3) -0.005(2)
C21A 0.046(2) 0.057(2) 0.116(4) 0.000(2) 0.006(2) -0.0006(17)
C22 0.0531(10) 0.0726(13) 0.0794(13) 0.0069(10) 0.0157(9) 0.0042(9)
C23 0.0576(10) 0.0683(12) 0.0697(11) 0.0074(9) 0.0076(9) 0.0029(9)
C24 0.0808(14) 0.0770(14) 0.0776(13) 0.0060(11) 0.0195(11) 0.0021(11)
C25 0.1041(18) 0.0731(15) 0.0842(15) -0.0012(12) 0.0125(13) 0.0023(13)
C26 0.0810(15) 0.0691(15) 0.0946(16) 0.0074(12) -0.0024(13) -0.0077(12)
C27 0.0633(12) 0.0759(15) 0.1079(17) 0.0077(13) 0.0132(12) -0.0045(11)
C28 0.0604(11) 0.0747(14) 0.0901(14) 0.0031(11) 0.0137(10) -0.0008(10)
N1 0.0526(8) 0.0514(9) 0.0900(11) 0.0061(8) 0.0136(8) 0.0024(7)
N2 0.0516(8) 0.0561(9) 0.0893(11) 0.0038(8) 0.0167(8) 0.0012(7)
N3 0.0490(8) 0.0486(8) 0.0971(12) 0.0024(8) 0.0116(8) -0.0010(6)
O1 0.0493(7) 0.0587(8) 0.1502(14) -0.0072(9) 0.0168(8) -0.0061(6)
S1 0.0707(3) 0.0533(3) 0.1086(5) 0.0001(3) 0.0120(3) -0.0044(2)
F1 0.1366(14) 0.1600(18) 0.1590(16) 0.0794(14) 0.0488(12) -0.0126(13)
F2 0.1091(11) 0.0805(10) 0.1542(14) -0.0054(9) 0.0017(10) -0.0224(9)

loop_
_atom_type_symbol
_atom_type_description
_atom_type_scat_dispersion_real
_atom_type_scat_dispersion_imag
_atom_type_scat_source
C C 0.0033 0.0016 'International Tables Vol C Tables 4.2.6.8 and 6.1.1.4'
H H 0.0000 0.0000 'International Tables Vol C Tables 4.2.6.8 and 6.1.1.4'
N N 0.0061 0.0033 'International Tables Vol C Tables 4.2.6.8 and 6.1.1.4'
O O 0.0106 0.0060 'International Tables Vol C Tables 4.2.6.8 and 6.1.1.4'
S S 0.1246 0.1234 'International Tables Vol C Tables 4.2.6.8 and 6.1.1.4'
F F 0.0171 0.0103 'International Tables Vol C Tables 4.2.6.8 and 6.1.1.4'

loop_
_geom_angle_atom_site_label_1
_geom_angle_atom_site_label_2
_geom_angle_atom_site_label_3
_geom_angle
_geom_angle_site_symmetry_1
_geom_angle_site_symmetry_3
C2 C1 C6 122.4(3) . .
C2 C1 F1 119.1(3) . .
C6 C1 F1 118.5(3) . .
C1 C2 C3 118.5(3) . .
C1 C2 H2 120.8 . .
C3 C2 H2 120.8 . .
C4 C3 C2 121.6(3) . .
C4 C3 H3 119.2 . .
C2 C3 H3 119.2 . .
C3 C4 C5 118.1(2) . .
C3 C4 C7 121.0(2) . .
C5 C4 C7 120.9(2) . .
C4 C5 C6 120.4(3) . .
C4 C5 H5 119.8 . .
C6 C5 H5 119.8 . .
C1 C6 C5 119.0(3) . .
C1 C6 H6 120.5 . .
C5 C6 H6 120.5 . .
N1 C7 C4 113.40(16) . .
N1 C7 C8 100.69(15) . .
C4 C7 C8 112.99(16) . .
N1 C7 H7 109.8 . .
C4 C7 H7 109.8 . .
C8 C7 H7 109.8 . .
C9 C8 C13 109.37(17) . .
C9 C8 C7 103.59(15) . .
C13 C8 C7 119.05(19) . .
C9 C8 H8 108.1 . .
C13 C8 H8 108.1 . .
C7 C8 H8 108.1 . .
N2 C9 C10 123.68(18) . .
N2 C9 C8 114.51(17) . .
C10 C9 C8 121.77(17) . .
C22 C10 C9 119.25(18) . .
C22 C10 C11 125.95(19) . .
C9 C10 C11 114.80(18) . .
C10 C11 C12 115.45(18) . .
C10 C11 H11A 108.4 . .
C12 C11 H11A 108.4 . .
C10 C11 H11B 108.4 . .
C12 C11 H11B 108.4 . .
H11A C11 H11B 107.5 . .
C13 C12 C11 112.61(18) . .
C13 C12 H12A 109.1 . .
C11 C12 H12A 109.1 . .
C13 C12 H12B 109.1 . .
C11 C12 H12B 109.1 . .
H12A C12 H12B 107.8 . .
C8 C13 C12 107.18(18) . .
C8 C13 H13A 110.3 . .
C12 C13 H13A 110.3 . .
C8 C13 H13B 110.3 . .
C12 C13 H13B 110.3 . .
H13A C13 H13B 108.5 . .
N1 C14 N3 111.71(16) . .
N1 C14 S1 121.84(14) . .
N3 C14 S1 126.45(14) . .
O1 C15 N3 123.30(18) . .
O1 C15 C16A 121.7(3) . .
N3 C15 C16A 114.6(3) . .
O1 C15 C16 121.3(2) . .
N3 C15 C16 115.3(2) . .
C17 C16 C21 120.0 . .
C17 C16 C15 116.6(3) . .
C21 C16 C15 123.4(3) . .
C16 C17 C18 120.0 . .
C16 C17 H17 120.0 . .
C18 C17 H17 120.0 . .
C19 C18 C17 120.0 . .
C19 C18 H18 120.0 . .
C17 C18 H18 120.0 . .
C20 C19 C18 120.0 . .
C20 C19 H19 120.0 . .
C18 C19 H19 120.0 . .
C19 C20 C21 120.0 . .
C19 C20 H20 120.0 . .
C21 C20 H20 120.0 . .
C20 C21 C16 120.0 . .
C20 C21 H21 120.0 . .
C16 C21 H21 120.0 . .
C21A C16A C17A 118.6(4) . .
C21A C16A C15 125.0(5) . .
C17A C16A C15 116.4(5) . .
C18A C17A C16A 120.7(5) . .
C18A C17A H17A 119.7 . .
C16A C17A H17A 119.7 . .
C19A C18A C17A 120.1(4) . .
C19A C18A H18A 119.9 . .
C17A C18A H18A 119.9 . .
C18A C19A C20A 120.2(4) . .
C18A C19A H19A 119.9 . .
C20A C19A H19A 119.9 . .
C19A C20A C21A 119.9(4) . .
C19A C20A H20A 120.1 . .
C21A C20A H20A 120.1 . .
C16A C21A C20A 120.5(4) . .
C16A C21A H21A 119.8 . .
C20A C21A H21A 119.8 . .
C10 C22 C23 131.22(19) . .
C10 C22 H22 114.4 . .
C23 C22 H22 114.4 . .
C24 C23 C28 117.0(2) . .
C24 C23 C22 117.20(19) . .
C28 C23 C22 125.8(2) . .
C25 C24 C23 122.1(2) . .
C25 C24 H24 119.0 . .
C23 C24 H24 119.0 . .
C26 C25 C24 118.2(2) . .
C26 C25 H25 120.9 . .
C24 C25 H25 120.9 . .
C27 C26 F2 119.4(2) . .
C27 C26 C25 122.3(2) . .
F2 C26 C25 118.3(2) . .
C26 C27 C28 119.5(2) . .
C26 C27 H27 120.2 . .
C28 C27 H27 120.2 . .
C27 C28 C23 120.8(2) . .
C27 C28 H28 119.6 . .
C23 C28 H28 119.6 . .
C14 N1 N2 119.31(15) . .
C14 N1 C7 124.27(16) . .
N2 N1 C7 113.40(14) . .
C9 N2 N1 107.42(15) . .
C14 N3 C15 128.68(16) . .
C14 N3 H3A 115.7 . .
C15 N3 H3A 115.7 . .

loop_
_geom_bond_atom_site_label_1
_geom_bond_atom_site_label_2
_geom_bond_distance
_geom_bond_site_symmetry_2
C1 C2 1.339(4) .
C1 C6 1.348(4) .
C1 F1 1.363(3) .
C2 C3 1.390(3) .
C2 H2 0.9300 .
C3 C4 1.370(3) .
C3 H3 0.9300 .
C4 C5 1.373(3) .
C4 C7 1.515(3) .
C5 C6 1.397(4) .
C5 H5 0.9300 .
C6 H6 0.9300 .
C7 N1 1.489(2) .
C7 C8 1.542(3) .
C7 H7 0.9800 .
C8 C9 1.494(3) .
C8 C13 1.522(3) .
C8 H8 0.9800 .
C9 N2 1.294(2) .
C9 C10 1.464(3) .
C10 C22 1.340(3) .
C10 C11 1.514(3) .
C11 C12 1.534(3) .
C11 H11A 0.9700 .
C11 H11B 0.9700 .
C12 C13 1.525(3) .
C12 H12A 0.9700 .
C12 H12B 0.9700 .
C13 H13A 0.9700 .
C13 H13B 0.9700 .
C14 N1 1.362(2) .
C14 N3 1.384(2) .
C14 S1 1.6431(19) .
C15 O1 1.202(2) .
C15 N3 1.384(2) .
C15 C16A 1.487(6) .
C15 C16 1.501(4) .
C16 C17 1.3900 .
C16 C21 1.3900 .
C17 C18 1.3900 .
C17 H17 0.9300 .
C18 C19 1.3900 .
C18 H18 0.9300 .
C19 C20 1.3900 .
C19 H19 0.9300 .
C20 C21 1.3900 .
C20 H20 0.9300 .
C21 H21 0.9300 .
C16A C21A 1.383(6) .
C16A C17A 1.391(6) .
C17A C18A 1.375(6) .
C17A H17A 0.9300 .
C18A C19A 1.369(6) .
C18A H18A 0.9300 .
C19A C20A 1.373(6) .
C19A H19A 0.9300 .
C20A C21A 1.386(5) .
C20A H20A 0.9300 .
C21A H21A 0.9300 .
C22 C23 1.464(3) .
C22 H22 0.9300 .
C23 C24 1.391(3) .
C23 C28 1.398(3) .
C24 C25 1.382(3) .
C24 H24 0.9300 .
C25 C26 1.362(4) .
C25 H25 0.9300 .
C26 C27 1.354(3) .
C26 F2 1.359(3) .
C27 C28 1.380(3) .
C27 H27 0.9300 .
C28 H28 0.9300 .
N1 N2 1.402(2) .
N3 H3A 0.8600 .

loop_
_geom_hbond_atom_site_label_D
_geom_hbond_atom_site_label_H
_geom_hbond_atom_site_label_A
_geom_hbond_distance_DH
_geom_hbond_distance_HA
_geom_hbond_distance_DA
_geom_hbond_angle_DHA
_geom_hbond_site_symmetry_A
_geom_hbond_publ_flag
C27 H27 S1 0.93 2.92 3.676(3) 139.7 6_655 yes
C17 H17 O1 0.93 2.55 3.427(3) 158.4 5 yes
N3 H3A N2 0.86 2.12 2.575(2) 112.8 . yes
